data_1519005
loop_
_publ_author_name
'Taher, L. B.'
'Chabchoub, S.'
'Smiri-Dogguy, L.'

_publ_section_title
;
 Investigation of mixed alkaline earth phosphates. Synthesis and crystal
 structure of CaBa(HPO4)2 : A new mixed alkaline earth
 hydrogenmonophosphate
;
_journal_name_full 'Solid State Sciences'
_journal_page_first 15
_journal_page_last 24
_journal_volume 1
_journal_year 1999
_chemical_formula_sum 'Ba Ca H2 O8 P2'
_chemical_formula_weight 369.38
_space_group_IT_number 14
_symmetry_cell_setting monoclinic
_symmetry_Int_Tables_number 14
_symmetry_space_group_name_Hall '-P 2yab'
_symmetry_space_group_name_H-M 'P 1 21/a 1'
_cell_angle_alpha 90
_cell_angle_beta 115.78(1)
_cell_angle_gamma 90
_cell_formula_units_Z 4
_cell_length_a 9.470(2)
_cell_length_b 7.930(1)
_cell_length_c 9.865(1)
_cell_volume 667.10(19)
_diffrn_ambient_temperature 293
_diffrn_radiation_probe x-ray
_diffrn_radiation_type MoK\a
_diffrn_radiation_wavelength 0.71069
_exptl_absorpt_coefficient_mu 7.208
_exptl_crystal_density_diffrn 3.678
_exptl_crystal_F_000 688
_refine_ls_number_parameters 117
_refine_ls_number_reflns 1131
_refine_ls_R_factor_gt 0.0331
_refine_ls_wR_factor_gt 0.0858
_cod_data_source_file SSS-1999-1-15-24.cif
_cod_data_source_block CaBa(HPO4)2
_cod_original_sg_symbol_H-M 'P 21/a'
_cod_original_formula_sum 'H2 Ba Ca O8 P2'
_cod_database_code 1519005

loop_
_symmetry_equiv_pos_site_id
_symmetry_equiv_pos_as_xyz
1 x,y,z
2 1/2-x,1/2+y,-z
3 -x,-y,-z
4 1/2+x,1/2-y,z

loop_
_atom_site_aniso_label
_atom_site_aniso_U_11
_atom_site_aniso_U_22
_atom_site_aniso_U_33
_atom_site_aniso_U_23
_atom_site_aniso_U_13
_atom_site_aniso_U_12
P1 0.0074(6) 0.0054(7) 0.0046(6) 0.0010(6) 0.0023(5) 0.0011(6)
O1 0.018(2) 0.006(2) 0.0141(17) 0.008(2) 0.0042(19) 0.0053(18)
O2 0.014(2) 0.012(2) 0.011(2) -0.005(2) 0.0045(18) -0.005(2)
O3 0.08(2) 0.009(2) 0.013(2) 0.000(2) 0.0068(17) 0.0009(19)
O4 0.011(2) 0.003(2) 0.013(2) -0.0046(19) 0.0047(18) -0.0014(18)
P2 0.0116(7) 0.0097(8) 0.0083(7) 0.0019(7) 0.0039(6) 0.0006(7)
O5 0.015(2) 0.018(3) 0.013(2) 0.000(2) 0.0028(19) 0.004(2)
O6 0.018(2) 0.012(3) 0.021(2) 0.003(2) 0.014(2) 0.001(2)
O7 0.021(2) 0.013(2) 0.004(2) 0.0065(19) 0.0035(18) 0.004(2)
O8 0.028(3) 0.009(3) 0.021(3) -0.004(2) 0.018(2) -0.005(2)
Ba 0.0130(2) 0.0082(2) 0.0106(2) 0.0005(1) 0.0050(1) -0.0003(1)
Ca 0.0128(5) 0.0040(5) 0.0079(5) 0.0000(5) 0.0064(4) -0.0006(5)

loop_
_atom_site_label
_atom_site_type_symbol
_atom_site_thermal_displace_type
_atom_site_fract_x
_atom_site_fract_y
_atom_site_fract_z
_atom_site_occupancy
_atom_site_U_iso_or_equiv
_atom_site_calc_flag
_atom_site_refinement_flags
_atom_site_disorder_assembly
_atom_site_disorder_group
P1 P Uani 0.42380(10) 0.2584(2) 0.50050(10) 1.000 0.0059(4) . . . .
O1 O Uani 0.0528(5) -0.1616(6) 0.3517(5) 1.000 0.0137(11) . . . .
O2 O Uani -0.1710(5) 0.1394(6) 0.3607(5) 1.000 0.0127(12) . . . .
O3 O Uani 0.0840(4) 0.2848(6) 0.5042(5) 1.000 0.039(7) . . . .
O4 O Uani 0.3298(5) 0.0898(6) 0.4873(5) 1.000 0.0092(12) . . . .
P2 P Uani -0.33350(10) 0.0637(2) -0.07290(10) 1.000 0.0100(4) . . . .
O5 O Uani -0.0231(5) 0.4673(6) 0.1767(5) 1.000 0.0165(14) . . . .
O6 O Uani -0.2222(5) 0.1085(6) -0.1404(6) 1.000 0.0150(14) . . . .
O7 O Uani -0.2406(5) -0.0289(6) 0.0762(5) 1.000 0.0134(12) . . . .
O8 O Uani 0.1032(6) 0.2694(6) -0.0285(5) 1.000 0.0167(17) . . . .
Ba Ba Uani 0.05450(4) 0.14193(5) 0.22504(4) 1.000 0.0107(1) . . . .
Ca Ca Uani 0.28990(10) 0.13920(10) 0.72670(10) 1.000 0.0076(3) . . . .
H1 H Uiso 0.360(10) 0.010(10) 0.470(10) 1.000 0.06(4) . . . .
H2 H Uiso 0.173(9) 0.180(10) -0.030(10) 1.000 0.04(3) . . . .

loop_
_atom_type_symbol
_atom_type_description
_atom_type_scat_dispersion_real
_atom_type_scat_dispersion_imag
_atom_type_scat_source
Ba Ba -0.3244 2.2819 ' International Tables Vol C Tables 4.2.6.8 and 6.1.1.4'
Ca Ca 0.2262 0.3064 ' International Tables Vol C Tables 4.2.6.8 and 6.1.1.4'
H H 0.0000 0.0000 ' International Tables Vol C Tables 4.2.6.8 and 6.1.1.4'
O O 0.0106 0.0060 ' International Tables Vol C Tables 4.2.6.8 and 6.1.1.4'
P P 0.1023 0.0942 ' International Tables Vol C Tables 4.2.6.8 and 6.1.1.4'

loop_
_geom_angle_atom_site_label_1
_geom_angle_atom_site_label_2
_geom_angle_atom_site_label_3
_geom_angle
_geom_angle_site_symmetry_1
_geom_angle_site_symmetry_2
_geom_angle_site_symmetry_3
_geom_angle_publ_flag
O1 P1 O4 106.0(3) 2_556 . . yes
O2 P1 O4 106.8(3) 4_555 . . yes
O3 P1 O4 109.1(3) 4_555 . . yes
O1 P1 O2 115.7(3) 2_556 . 4_555 yes
O1 P1 O3 109.9(3) 2_556 . 4_555 yes
O2 P1 O3 109.2(3) 4_555 . 4_555 yes
O6 P2 O8 110.1(3) . . 4_455 yes
O6 P2 O7 108.4(3) . . . yes
O5 P2 O6 114.5(3) 2_445 . . yes
O5 P2 O8 105.9(3) 2_445 . 4_455 yes
O5 P2 O7 112.4(3) 2_445 . . yes
O7 P2 O8 105.2(2) . . 4_455 yes
P1 O4 H1 119(7) . . . no
P2 O8 H2 105(5) 4_555 . . no

loop_
_geom_bond_atom_site_label_1
_geom_bond_atom_site_label_2
_geom_bond_distance
_geom_bond_site_symmetry_1
_geom_bond_site_symmetry_2
_geom_bond_publ_flag
P1 O4 1.580(5) . . yes
P1 O1 1.515(5) . 2_556 yes
P1 O2 1.513(5) . 4_555 yes
P1 O3 1.540(5) . 4_555 yes
P2 O5 1.506(5) . 2_445 yes
P2 O6 1.514(5) . . yes
P2 O7 1.533(5) . . yes
P2 O8 1.591(5) . 4_455 yes
O4 H1 0.74(9) . . no
O8 H2 0.97(9) . . no

loop_
_geom_hbond_atom_site_label_D
_geom_hbond_atom_site_label_H
_geom_hbond_atom_site_label_A
_geom_hbond_distance_DH
_geom_hbond_distance_HA
_geom_hbond_distance_DA
_geom_hbond_angle_DHA
_geom_hbond_site_symmetry_A
_geom_hbond_publ_flag
O4 H1 O3 0.74(9) 1.85(8) 2.542(7) 155(10) 2_546 yes
O8 H2 O7 0.97(9) 1.52(9) 2.467(7) 163(9) 3_555 yes
